data_4327937
loop_
_publ_author_name
'Masaki Nishio'
'Shinnosuke Inami'
'Misaki Katayama'
'Kazuhiko Ozutsumi'
'Yoshihito Hayashi'

_publ_contact_author_address
;   Department of Chemistry 
    Graduate School of Natural Science
    Kanazawa University
    Kakuma
    Kanazawa 920-1192
    Japan
;
_publ_contact_author_email hayashi@se.kanazawa-u.ac.jp
_publ_contact_author_fax '+81 762 2645742'
_publ_contact_author_name
;   
Dr. Yoshihito HAYASHI
;
_publ_contact_author_phone '+81 762 2645695'
_publ_section_title
;
 Lanthanide Complexes of Macrocyclic Polyoxovanadates by VO4 Units:
 Synthesis, Characterization, and Structure Elucidation by X-ray
 Crystallography and EXAFS Spectroscopy
;
_journal_name_full 'Inorganic Chemistry'
_journal_page_first 784
_journal_page_last 793
_journal_paper_doi 10.1021/ic200638f
_journal_volume 51
_journal_year 2012
_chemical_formula_sum 'C100 N14 O54 Tb2 V18'
_chemical_formula_weight 3495.90
_chemical_name_systematic
; 
 ? 
;
_space_group_IT_number 19
_symmetry_cell_setting orthorhombic
_symmetry_space_group_name_Hall 'P 2ac 2ab'
_symmetry_space_group_name_H-M 'P 21 21 21'
_atom_sites_solution_hydrogens notdet
_atom_sites_solution_primary direct
_atom_sites_solution_secondary difmap
_audit_creation_method SHELXL-97
_cell_angle_alpha 90.00
_cell_angle_beta 90.00
_cell_angle_gamma 90.00
_cell_formula_units_Z 4
_cell_length_a 18.880(2)
_cell_length_b 19.300(2)
_cell_length_c 45.310(5)
_cell_measurement_reflns_used 7846
_cell_measurement_temperature 123(2)
_cell_measurement_theta_max 27.1021
_cell_measurement_theta_min 2.7085
_cell_volume 16510(3)
_computing_cell_refinement 'CrystalClear v1.3.7(Rigaku Corp., 2000)'
_computing_data_collection 'CrystalClear v1.3.7(Rigaku Corp., 2000)'
_computing_data_reduction 'CrystalClear v1.3.7(Rigaku Corp., 2000)'
_computing_molecular_graphics 'PLATON (Spek, 2003)'
_computing_publication_material 'PLATON (Spek, 2003)'
_computing_structure_refinement 'SHELXL-97 (Sheldrick, 1997)'
_computing_structure_solution 'SHELXS-97 (Sheldrick, 1990)'
_diffrn_ambient_temperature 123(2)
_diffrn_detector_area_resol_mean 14.4613
_diffrn_measured_fraction_theta_full 0.967
_diffrn_measured_fraction_theta_max 0.967
_diffrn_measurement_device_type 'Mercury CCD (2x2 bin mode)'
_diffrn_measurement_method dtintegrate.ref
_diffrn_radiation_monochromator graphite
_diffrn_radiation_source 'Rotating Anode'
_diffrn_radiation_type MoK\a
_diffrn_radiation_wavelength 0.71070
_diffrn_reflns_av_R_equivalents 0.0905
_diffrn_reflns_av_sigmaI/netI 0.0867
_diffrn_reflns_limit_h_max 24
_diffrn_reflns_limit_h_min -24
_diffrn_reflns_limit_k_max 21
_diffrn_reflns_limit_k_min -24
_diffrn_reflns_limit_l_max 49
_diffrn_reflns_limit_l_min -57
_diffrn_reflns_number 97412
_diffrn_reflns_theta_full 27.00
_diffrn_reflns_theta_max 27.00
_diffrn_reflns_theta_min 2.71
_exptl_absorpt_coefficient_mu 1.880
_exptl_absorpt_correction_T_max 1.0000
_exptl_absorpt_correction_T_min 0.5670
_exptl_absorpt_correction_type numerical
_exptl_absorpt_process_details 'NUMABS (Rigaku, 1999)'
_exptl_crystal_colour Colorless
_exptl_crystal_density_diffrn 1.406
_exptl_crystal_description Prism
_exptl_crystal_F_000 6696
_exptl_crystal_size_max 0.2000
_exptl_crystal_size_mid 0.2000
_exptl_crystal_size_min 0.2000
_refine_diff_density_max 3.908
_refine_diff_density_min -0.965
_refine_diff_density_rms 0.170
_refine_ls_extinction_method none
_refine_ls_goodness_of_fit_ref 1.045
_refine_ls_hydrogen_treatment undef
_refine_ls_matrix_type fullcycle
_refine_ls_number_parameters 1594
_refine_ls_number_reflns 18698
_refine_ls_number_restraints 2046
_refine_ls_restrained_S_all 1.023
_refine_ls_R_factor_all 0.0846
_refine_ls_R_factor_gt 0.0764
_refine_ls_shift/su_max 0.001
_refine_ls_shift/su_mean 0.000
_refine_ls_structure_factor_coef Fsqd
_refine_ls_weighting_details 'calc w=1/[\s^2^(Fo^2^)+(0.1256P)^2^+41.0669P] where P=(Fo^2^+2Fc^2^)/3'
_refine_ls_weighting_scheme calc
_refine_ls_wR_factor_gt 0.2017
_refine_ls_wR_factor_ref 0.2064
_reflns_number_gt 16291
_reflns_number_total 18698
_reflns_threshold_expression >2sigma(I)
_cod_data_source_file ic200638f_si_002_3.cif
_cod_data_source_block Tb
_cod_database_code 4327937

loop_
_symmetry_equiv_pos_as_xyz
'x, y, z'
'-x+1/2, -y, z+1/2'
'x+1/2, -y+1/2, -z'
'-x, y+1/2, -z+1/2'

loop_
_atom_site_label
_atom_site_type_symbol
_atom_site_fract_x
_atom_site_fract_y
_atom_site_fract_z
_atom_site_U_iso_or_equiv
_atom_site_adp_type
_atom_site_occupancy
_atom_site_symmetry_multiplicity
_atom_site_calc_flag
_atom_site_refinement_flags
_atom_site_disorder_assembly
_atom_site_disorder_group
Tb1 Tb 0.73132(3) 0.54979(2) 0.014753(10) 0.02631(12) Uani 1 1 d . . .
V1 V 0.72460(15) 0.39462(11) -0.03669(5) 0.0507(6) Uani 1 1 d . . .
V2 V 0.75912(12) 0.54244(11) -0.06610(4) 0.0418(5) Uani 1 1 d . . .
V3 V 0.61716(12) 0.61398(12) -0.04500(5) 0.0469(5) Uani 1 1 d . . .
V4 V 0.68890(9) 0.73037(9) -0.00384(4) 0.0322(4) Uani 1 1 d . . .
V5 V 0.62124(9) 0.68003(9) 0.05652(4) 0.0289(4) Uani 1 1 d . . .
V6 V 0.75604(9) 0.62627(9) 0.08982(4) 0.0279(4) Uani 1 1 d . . .
V7 V 0.73200(10) 0.46532(9) 0.08698(4) 0.0308(4) Uani 1 1 d . . .
V8 V 0.87079(10) 0.43495(10) 0.04667(4) 0.0316(4) Uani 1 1 d . . .
V9 V 0.85593(17) 0.29926(12) -0.00278(6) 0.0590(7) Uani 1 1 d . . .
O1 O 0.7078(5) 0.4397(4) -0.00718(19) 0.0451(19) Uani 1 1 d U . .
O2 O 0.7413(5) 0.4507(5) -0.06793(18) 0.046(2) Uani 1 1 d U . .
O3 O 0.7890(4) 0.5597(4) -0.03265(17) 0.0357(16) Uani 1 1 d U . .
O4 O 0.6795(5) 0.5906(5) -0.0738(2) 0.054(2) Uani 1 1 d U . .
O5 O 0.6311(4) 0.5630(5) -0.01632(19) 0.0454(19) Uani 1 1 d U . .
O6 O 0.6310(4) 0.7040(4) -0.03287(19) 0.0418(19) Uani 1 1 d U . .
O7 O 0.7496(4) 0.6698(4) 0.00273(18) 0.0353(17) Uani 1 1 d U . .
O8 O 0.6396(4) 0.7481(4) 0.02962(17) 0.0312(15) Uani 1 1 d U . .
O9 O 0.6320(4) 0.6031(4) 0.03989(17) 0.0309(15) Uani 1 1 d U . .
O10 O 0.6814(4) 0.6849(4) 0.08763(17) 0.0345(16) Uani 1 1 d U . .
O11 O 0.7861(4) 0.6076(4) 0.05619(16) 0.0296(15) Uani 1 1 d U . .
O12 O 0.7323(4) 0.5455(4) 0.10831(17) 0.0364(16) Uani 1 1 d U . .
O13 O 0.6951(4) 0.4768(4) 0.05435(18) 0.0364(17) Uani 1 1 d U . .
O14 O 0.8218(4) 0.4339(4) 0.08098(17) 0.0359(16) Uani 1 1 d U . .
O15 O 0.8411(4) 0.4961(4) 0.02377(15) 0.0295(15) Uani 1 1 d U . .
O16 O 0.8657(5) 0.3517(4) 0.0304(2) 0.047(2) Uani 1 1 d U . .
O17 O 0.7969(6) 0.3398(5) -0.0301(2) 0.062(3) Uani 1 1 d U . .
O18 O 0.8279(6) 0.2224(5) 0.0062(3) 0.069(3) Uani 1 1 d U . .
O19 O 0.9340(7) 0.2890(7) -0.0190(3) 0.087(4) Uani 1 1 d U . .
O20 O 0.9520(4) 0.4503(5) 0.05397(19) 0.0439(19) Uani 1 1 d U . .
O21 O 0.6863(5) 0.4088(4) 0.1052(2) 0.045(2) Uani 1 1 d U . .
O22 O 0.8190(4) 0.6644(4) 0.1091(2) 0.045(2) Uani 1 1 d U . .
O23 O 0.5385(4) 0.6871(4) 0.06771(19) 0.0403(18) Uani 1 1 d U . .
O24 O 0.7282(5) 0.8010(4) -0.0148(2) 0.047(2) Uani 1 1 d U . .
O25 O 0.5368(6) 0.6048(6) -0.0569(3) 0.066(3) Uani 1 1 d U . .
O26 O 0.8217(6) 0.5621(6) -0.0908(2) 0.067(3) Uani 1 1 d U . .
O28 O 0.6536(6) 0.3489(6) -0.0450(3) 0.072(3) Uani 1 1 d U . .
Tb2 Tb 0.20665(2) 0.56771(3) 0.256497(10) 0.02738(13) Uani 1 1 d . . .
V10 V 0.09347(11) 0.68139(10) 0.30421(4) 0.0373(4) Uani 1 1 d . . .
V11 V 0.01890(9) 0.61561(11) 0.24763(4) 0.0340(4) Uani 1 1 d . . .
V12 V 0.12503(12) 0.68114(12) 0.19999(4) 0.0422(5) Uani 1 1 d . . .
V13 V 0.19411(10) 0.54408(12) 0.17594(4) 0.0396(5) Uani 1 1 d . . .
V14 V 0.35186(11) 0.58279(13) 0.19906(5) 0.0474(5) Uani 1 1 d . . .
V15 V 0.45610(12) 0.45212(15) 0.22443(6) 0.0603(7) Uani 1 1 d . . .
V16 V 0.32923(11) 0.42469(10) 0.27945(4) 0.0376(4) Uani 1 1 d . . .
V17 V 0.30829(12) 0.54977(12) 0.32530(5) 0.0470(5) Uani 1 1 d . . .
V18 V 0.14294(12) 0.54103(11) 0.33343(4) 0.0421(5) Uani 1 1 d . . .
O29 O 0.1649(4) 0.6688(4) 0.28421(18) 0.0345(17) Uani 1 1 d U . .
O30 O 0.0168(4) 0.6640(4) 0.28172(19) 0.0379(17) Uani 1 1 d U . .
O31 O 0.0811(4) 0.5559(4) 0.24917(16) 0.0336(16) Uani 1 1 d U . .
O32 O 0.0381(5) 0.6712(5) 0.2169(2) 0.047(2) Uani 1 1 d U . .
O33 O 0.1872(4) 0.6654(4) 0.2252(2) 0.0425(19) Uani 1 1 d U . .
O34 O 0.1373(4) 0.6190(5) 0.17050(19) 0.0437(19) Uani 1 1 d U . .
O35 O 0.1846(4) 0.5135(4) 0.20990(17) 0.0357(17) Uani 1 1 d U . .
O36 O 0.2860(4) 0.5671(5) 0.1706(2) 0.047(2) Uani 1 1 d U . .
O37 O 0.3137(4) 0.5898(5) 0.2316(2) 0.046(2) Uani 1 1 d U . .
O38 O 0.4142(5) 0.5131(6) 0.2000(2) 0.061(3) Uani 1 1 d U . .
O39 O 0.4070(5) 0.4389(5) 0.2585(2) 0.050(2) Uani 1 1 d U . .
O40 O 0.2573(4) 0.4577(4) 0.26182(18) 0.0387(18) Uani 1 1 d U . .
O41 O 0.3389(5) 0.4634(5) 0.3158(2) 0.047(2) Uani 1 1 d U . .
O42 O 0.2904(4) 0.5924(4) 0.29433(18) 0.0388(17) Uani 1 1 d U . .
O43 O 0.2304(5) 0.5468(5) 0.3488(2) 0.052(2) Uani 1 1 d U . .
O44 O 0.1508(4) 0.5161(4) 0.29833(17) 0.0344(16) Uani 1 1 d U . .
O45 O 0.0965(5) 0.6224(5) 0.3357(2) 0.046(2) Uani 1 1 d U . .
O46 O 0.0956(6) 0.4829(6) 0.3507(2) 0.065(3) Uani 1 1 d U . .
O47 O 0.3687(6) 0.5889(6) 0.3436(3) 0.069(3) Uani 1 1 d U . .
O48 O 0.3194(5) 0.3414(5) 0.28323(19) 0.061(3) Uani 1 1 d U . .
O49 O 0.5347(8) 0.4796(8) 0.2326(3) 0.099(4) Uani 1 1 d U . .
O50 O 0.4638(7) 0.3759(7) 0.2070(3) 0.080(3) Uani 1 1 d U . .
O51 O 0.3932(5) 0.6544(5) 0.1914(2) 0.056(2) Uani 1 1 d U . .
O52 O 0.1722(5) 0.4853(5) 0.1523(2) 0.056(2) Uani 1 1 d U . .
O53 O 0.1341(6) 0.7607(6) 0.1880(3) 0.067(3) Uani 1 1 d U . .
O54 O -0.0584(5) 0.5798(5) 0.2420(2) 0.052(2) Uani 1 1 d U . .
O55 O 0.0905(5) 0.7611(5) 0.3155(2) 0.050(2) Uani 1 1 d U . .
N1 N 0.2599(10) 0.7088(9) 0.1039(4) 0.069(2) Uani 0.50 1 d PDU A 1
C1 C 0.3166(13) 0.7138(13) 0.0801(5) 0.070(2) Uani 0.50 1 d PDU A 1
C2 C 0.3740(16) 0.6621(17) 0.0789(7) 0.073(4) Uani 0.50 1 d PDU A 1
C3 C 0.2286(16) 0.6350(11) 0.1053(5) 0.068(3) Uani 0.50 1 d PDU A 1
C4 C 0.1953(18) 0.6135(4) 0.0762(6) 0.069(5) Uani 0.50 1 d PDU A 1
C5 C 0.2082(12) 0.7628(12) 0.0957(6) 0.068(3) Uani 0.50 1 d PDU A 1
C6 C 0.1390(13) 0.7590(16) 0.1136(6) 0.066(4) Uani 0.50 1 d PDU A 1
C7 C 0.2954(16) 0.7181(13) 0.1340(5) 0.070(2) Uani 0.50 1 d PDU A 1
C8 C 0.3419(19) 0.7875(15) 0.1366(7) 0.074(4) Uani 0.50 1 d PDU A 1
N1' N 0.2936(10) 0.7183(9) 0.1086(4) 0.070(2) Uani 0.50 1 d PDU B 2
C1' C 0.3178(15) 0.6431(10) 0.1084(5) 0.071(2) Uani 0.50 1 d PDU B 2
C2' C 0.3580(19) 0.6229(17) 0.0813(6) 0.076(4) Uani 0.50 1 d PDU B 2
C3' C 0.2308(12) 0.7324(14) 0.0876(6) 0.070(2) Uani 0.50 1 d PDU B 2
C4' C 0.1668(14) 0.6893(18) 0.0966(7) 0.071(3) Uani 0.50 1 d PDU B 2
C5' C 0.2748(17) 0.7332(9) 0.1397(4) 0.070(3) Uani 0.50 1 d PDU B 2
C6' C 0.2598(12) 0.8117(10) 0.1397(2) 0.076(4) Uani 0.50 1 d PDU B 2
C7' C 0.3520(11) 0.7645(14) 0.0958(5) 0.071(3) Uani 0.50 1 d PDU B 2
C8' C 0.4203(13) 0.7632(18) 0.1170(7) 0.072(5) Uani 0.50 1 d PDU B 2
N2 N 0.9636(4) 0.6790(5) 0.0073(2) 0.0486(16) Uani 1 1 d DU . .
C9 C 0.9243(6) 0.6701(7) 0.0365(2) 0.055(2) Uani 1 1 d DU . .
C10 C 0.9568(9) 0.7050(10) 0.0626(3) 0.074(4) Uani 1 1 d DU . .
C11 C 0.9701(5) 0.7565(5) -0.0003(3) 0.046(2) Uani 1 1 d DU . .
C12 C 0.8995(6) 0.7930(7) -0.0034(3) 0.052(3) Uani 1 1 d DU . .
C13 C 0.9211(6) 0.6403(7) -0.0145(3) 0.051(2) Uani 1 1 d DU . .
C14 C 0.9529(8) 0.6413(9) -0.0458(3) 0.062(3) Uani 1 1 d DU . .
C15 C 1.0396(5) 0.6543(6) 0.0098(3) 0.050(2) Uani 1 1 d DU . .
C16 C 1.0468(8) 0.5732(7) 0.0153(4) 0.068(3) Uani 1 1 d DU . .
N3 N 0.0565(6) 0.0146(8) 0.3527(3) 0.0609(19) Uani 1 1 d U . .
C17 C 0.0054(8) -0.0478(9) 0.3461(3) 0.060(2) Uani 1 1 d U . .
C18 C 0.0165(10) -0.1109(10) 0.3650(4) 0.074(4) Uani 1 1 d U . .
C19 C 0.0458(8) 0.0416(9) 0.3835(3) 0.061(2) Uani 1 1 d U . .
C20 C -0.0253(9) 0.0658(11) 0.3888(4) 0.074(4) Uani 1 1 d U . .
C21 C 0.0415(8) 0.0673(10) 0.3291(3) 0.064(2) Uani 1 1 d U . .
C22 C 0.0880(10) 0.1262(12) 0.3304(4) 0.083(4) Uani 1 1 d U . .
C23 C 0.1338(8) -0.0107(10) 0.3511(3) 0.067(3) Uani 1 1 d U . .
C24 C 0.1541(9) -0.0496(12) 0.3215(4) 0.084(4) Uani 1 1 d U . .
N4 N 0.0674(9) 0.3403(7) 0.2562(4) 0.088(2) Uani 1 1 d U . .
C25 C 0.1057(12) 0.3838(9) 0.2338(5) 0.092(3) Uani 1 1 d U . .
C26 C 0.1034(13) 0.3512(10) 0.2034(6) 0.096(4) Uani 1 1 d U . .
C27 C 0.0919(12) 0.2651(9) 0.2564(5) 0.090(3) Uani 1 1 d U . .
C28 C 0.1699(13) 0.2547(11) 0.2622(6) 0.105(4) Uani 1 1 d U . .
C29 C 0.0913(12) 0.3764(10) 0.2837(5) 0.095(3) Uani 1 1 d U . .
C30 C 0.0544(14) 0.3436(11) 0.3118(6) 0.103(4) Uani 1 1 d U . .
C31 C -0.0097(12) 0.3397(10) 0.2514(6) 0.090(3) Uani 1 1 d U . .
C32 C -0.0450(12) 0.4125(10) 0.2502(5) 0.096(4) Uani 1 1 d U . .
N5 N 0.3961(10) 0.1367(11) 0.3304(4) 0.101(3) Uani 1 1 d U . .
C33 C 0.3229(12) 0.1554(14) 0.3380(6) 0.105(4) Uani 1 1 d U . .
C34 C 0.2834(14) 0.1789(17) 0.3092(6) 0.125(7) Uani 1 1 d U . .
C35 C 0.4370(13) 0.2005(15) 0.3210(6) 0.110(4) Uani 1 1 d U . .
C36 C 0.4394(10) 0.2639(15) 0.3396(5) 0.118(6) Uani 1 1 d U . .
C37 C 0.4321(11) 0.1095(15) 0.3634(6) 0.106(5) Uani 1 1 d U . .
C38 C 0.5012(12) 0.0892(16) 0.3639(6) 0.113(6) Uani 1 1 d U . .
C39 C 0.4080(14) 0.0779(15) 0.3121(6) 0.117(4) Uani 1 1 d U . .
C40 C 0.3522(19) 0.0108(17) 0.3186(7) 0.141(8) Uani 1 1 d U . .
N6 N 0.7673(10) 0.2116(7) 0.0983(3) 0.083(3) Uani 1 1 d U . .
C41 C 0.7765(14) 0.1367(9) 0.0919(4) 0.093(4) Uani 1 1 d U . .
C42 C 0.7606(16) 0.1145(10) 0.0591(4) 0.105(6) Uani 1 1 d U . .
C43 C 0.8172(13) 0.2595(10) 0.0832(5) 0.090(3) Uani 1 1 d U . .
C44 C 0.8949(14) 0.2480(13) 0.0908(5) 0.101(5) Uani 1 1 d U . .
C45 C 0.7709(12) 0.2189(9) 0.1318(4) 0.083(3) Uani 1 1 d U . .
C46 C 0.7685(13) 0.2921(10) 0.1446(5) 0.090(5) Uani 1 1 d U . .
C47 C 0.6937(13) 0.2367(10) 0.0875(4) 0.086(3) Uani 1 1 d U . .
C48 C 0.6256(15) 0.1955(13) 0.1005(5) 0.106(5) Uani 1 1 d U . .
N7 N 0.2478(7) 0.3838(7) 0.4071(2) 0.076(2) Uani 1 1 d DU . .
C49 C 0.1871(8) 0.4354(8) 0.4073(4) 0.082(3) Uani 1 1 d DU . .
C50 C 0.1164(9) 0.4106(14) 0.4167(5) 0.113(6) Uani 1 1 d DU . .
C51 C 0.2596(11) 0.3547(8) 0.4380(3) 0.088(3) Uani 1 1 d DU . .
C52 C 0.2794(13) 0.4098(10) 0.4605(3) 0.094(5) Uani 1 1 d DU . .
C53 C 0.3123(8) 0.4229(10) 0.3973(4) 0.095(4) Uani 1 1 d DU . .
C54 C 0.3724(11) 0.3672(14) 0.4009(6) 0.120(7) Uani 1 1 d DU . .
C55 C 0.2290(12) 0.3194(8) 0.3889(3) 0.092(4) Uani 1 1 d DU . .
C56 C 0.2254(14) 0.3384(12) 0.3544(3) 0.103(6) Uani 1 1 d DU . .
N8 N 0.1098(10) 0.0695(9) 0.1460(4) 0.143(5) Uani 1 1 d DU . .
C57 C 0.0472(12) 0.0422(15) 0.1282(5) 0.148(4) Uani 1 1 d DU . .
C58 C 0.0569(18) 0.044(2) 0.0958(6) 0.160(5) Uani 1 1 d DU . .
C59 C 0.1761(11) 0.0229(12) 0.1398(7) 0.148(4) Uani 1 1 d DU . .
C60 C 0.1550(13) -0.0522(9) 0.1453(8) 0.160(5) Uani 1 1 d DU . .
C61 C 0.0864(13) 0.0653(16) 0.1767(4) 0.148(4) Uani 1 1 d DU . .
C62 C 0.1483(16) 0.0879(19) 0.1974(6) 0.160(5) Uani 1 1 d DU . .
C63 C 0.1305(13) 0.1405(11) 0.1335(6) 0.148(4) Uani 1 1 d DU . .
C64 C 0.0722(17) 0.1975(14) 0.1427(8) 0.160(5) Uani 1 1 d DU . .
N9 N 0.4910(11) 0.4260(13) 0.0178(5) 0.214(4) Uani 1 1 d DU . .
C65 C 0.5267(17) 0.4122(19) -0.0119(7) 0.216(3) Uani 1 1 d DU . .
C66 C 0.488(2) 0.355(2) -0.0273(9) 0.220(3) Uani 1 1 d DU . .
C67 C 0.4117(10) 0.4410(19) 0.0135(8) 0.216(3) Uani 1 1 d DU . .
C68 C 0.404(2) 0.504(2) -0.0072(10) 0.220(3) Uani 1 1 d DU . .
C69 C 0.5284(18) 0.4872(16) 0.0295(8) 0.216(3) Uani 1 1 d DU . .
C70 C 0.510(2) 0.493(2) 0.0630(8) 0.220(3) Uani 1 1 d DU . .
C71 C 0.4972(17) 0.3579(16) 0.0347(8) 0.216(3) Uani 1 1 d DU . .
C72 C 0.5831(18) 0.3488(17) 0.0382(9) 0.220(3) Uani 1 1 d DU . .
N10 N 0.3374(9) 0.8063(8) 0.2514(4) 0.212(4) Uani 1 1 d GU . .
C73 C 0.2821(12) 0.8501(11) 0.2689(3) 0.216(3) Uani 1 1 d GU . .
C74 C 0.2078(11) 0.8218(17) 0.2691(5) 0.220(3) Uani 1 1 d GU . .
C75 C 0.3541(12) 0.7384(10) 0.2674(6) 0.216(3) Uani 1 1 d GU . .
C76 C 0.3703(15) 0.7535(14) 0.2998(5) 0.220(3) Uani 1 1 d GU . .
C77 C 0.4038(10) 0.8508(11) 0.2490(5) 0.216(3) Uani 1 1 d GU . .
C78 C 0.4488(10) 0.8225(16) 0.2232(6) 0.220(3) Uani 1 1 d GU . .
C79 C 0.3065(11) 0.7921(9) 0.2211(4) 0.216(3) Uani 1 1 d GU . .
C80 C 0.2852(13) 0.8689(11) 0.2074(2) 0.220(3) Uani 1 1 d GU . .
N11 N 0.1512(13) 0.3608(11) 0.0397(5) 0.214(4) Uani 1 1 d DU . .
C81 C 0.1866(18) 0.3759(15) 0.0689(6) 0.216(3) Uani 1 1 d DU . .
C82 C 0.167(2) 0.4452(4) 0.0815(6) 0.220(3) Uani 1 1 d DU . .
C83 C 0.1578(12) 0.4264(16) 0.0197(8) 0.216(3) Uani 1 1 d DU . .
C84 C 0.2369(11) 0.438(2) 0.0149(7) 0.220(3) Uani 1 1 d DU . .
C85 C 0.1934(17) 0.3035(16) 0.0266(7) 0.216(3) Uani 1 1 d DU . .
C86 C 0.150(2) 0.284(2) -0.0018(8) 0.220(3) Uani 1 1 d DU . .
C87 C 0.0717(13) 0.3471(19) 0.0420(8) 0.216(3) Uani 1 1 d DU . .
C88 C 0.064(2) 0.288(2) 0.0678(9) 0.220(3) Uani 1 1 d DU . .
N12 N 0.4484(8) 0.0774(10) 0.1450(4) 0.217(4) Uani 1 1 d GU . .
C89 C 0.4307(12) 0.0295(11) 0.1717(4) 0.216(3) Uani 1 1 d GU . .
C90 C 0.4935(17) 0.0187(14) 0.1924(4) 0.220(3) Uani 1 1 d GU . .
C91 C 0.5030(11) 0.0367(13) 0.1253(4) 0.216(3) Uani 1 1 d GU . .
C92 C 0.4821(16) -0.0407(12) 0.1246(6) 0.220(3) Uani 1 1 d GU . .
C93 C 0.3778(10) 0.0875(13) 0.1281(6) 0.216(3) Uani 1 1 d GU . .
C94 C 0.4017(17) 0.1362(15) 0.1015(5) 0.220(3) Uani 1 1 d GU . .
C95 C 0.4865(12) 0.1448(10) 0.1529(5) 0.216(3) Uani 1 1 d GU . .
C96 C 0.4425(17) 0.1797(11) 0.1799(6) 0.220(3) Uani 1 1 d GU . .
N15 N 0.5677(13) 0.0358(15) 0.0538(6) 0.146(7) Uani 1 1 d DU . .
C100 C 0.5098(13) 0.0418(15) 0.0490(6) 0.112(6) Uani 1 1 d DU . .
C101 C 0.4394(11) 0.0483(13) 0.0403(5) 0.099(6) Uani 1 1 d DU . .
N16 N 0.261(3) 0.246(2) 0.1706(11) 0.066(8) Uani 0.25 1 d PDU . .
C102 C 0.276(3) 0.291(3) 0.1840(13) 0.066(8) Uani 0.25 1 d PDU . .
C103 C 0.293(3) 0.344(3) 0.2035(13) 0.065(8) Uani 0.25 1 d PDU . .
N17 N 0.467(3) 0.313(3) 0.1146(12) 0.066(8) Uani 0.25 1 d PDU . .
C104 C 0.510(3) 0.340(3) 0.1270(14) 0.065(8) Uani 0.25 1 d PDU . .
C105 C 0.540(3) 0.392(3) 0.1441(14) 0.065(8) Uani 0.25 1 d PDU . .
N18 N 0.317(3) 0.161(3) 0.2361(13) 0.086(10) Uani 0.25 1 d PGU . .
C106 C 0.343(2) 0.214(2) 0.2378(8) 0.085(10) Uani 0.25 1 d PGU . .
C107 C 0.398(3) 0.261(3) 0.2438(13) 0.084(11) Uani 0.25 1 d PGU . .
N19 N 0.336(2) 0.452(2) 0.0944(7) 0.041(5) Uani 0.25 1 d PDU . .
C108 C 0.339(2) 0.440(2) 0.1181(7) 0.040(5) Uani 0.25 1 d PDU . .
C109 C 0.331(2) 0.418(2) 0.1470(8) 0.038(6) Uani 0.25 1 d PDU . .

loop_
_atom_site_aniso_label
_atom_site_aniso_U_11
_atom_site_aniso_U_22
_atom_site_aniso_U_33
_atom_site_aniso_U_23
_atom_site_aniso_U_13
_atom_site_aniso_U_12
Tb1 0.0298(2) 0.0265(2) 0.0226(2) 0.0015(2) -0.00791(18) -0.00054(18)
V1 0.0854(17) 0.0332(10) 0.0334(11) -0.0068(9) -0.0084(11) -0.0111(11)
V2 0.0595(12) 0.0408(10) 0.0251(9) 0.0019(8) -0.0093(9) -0.0043(10)
V3 0.0485(11) 0.0543(13) 0.0380(12) 0.0063(10) -0.0244(9) 0.0003(10)
V4 0.0272(8) 0.0327(9) 0.0367(10) 0.0125(8) -0.0012(7) 0.0045(7)
V5 0.0251(8) 0.0282(8) 0.0335(10) 0.0041(7) -0.0025(7) 0.0025(7)
V6 0.0317(8) 0.0259(8) 0.0262(9) -0.0023(7) -0.0086(7) 0.0031(6)
V7 0.0403(9) 0.0253(8) 0.0268(9) 0.0048(7) -0.0009(7) 0.0029(7)
V8 0.0418(9) 0.0281(9) 0.0249(9) -0.0032(8) -0.0066(7) 0.0086(8)
V9 0.106(2) 0.0321(11) 0.0393(13) -0.0044(10) -0.0025(13) 0.0143(12)
O1 0.054(4) 0.042(3) 0.039(4) -0.007(3) -0.007(3) -0.003(3)
O2 0.056(4) 0.047(4) 0.034(3) -0.001(3) -0.012(3) 0.001(3)
O3 0.040(3) 0.037(3) 0.030(3) 0.000(3) -0.006(3) -0.004(3)
O4 0.060(4) 0.054(4) 0.049(4) 0.002(3) -0.012(3) 0.008(3)
O5 0.045(3) 0.050(4) 0.041(4) 0.004(3) -0.013(3) -0.005(3)
O6 0.041(3) 0.047(4) 0.038(4) 0.007(3) -0.011(3) 0.013(3)
O7 0.029(3) 0.037(3) 0.040(3) 0.006(3) -0.001(3) 0.007(3)
O8 0.032(3) 0.029(3) 0.032(3) 0.002(3) -0.004(3) -0.003(3)
O9 0.026(3) 0.028(3) 0.038(3) 0.003(3) -0.004(3) 0.002(2)
O10 0.040(3) 0.032(3) 0.031(3) -0.001(3) -0.004(3) 0.007(3)
O11 0.030(3) 0.029(3) 0.031(3) 0.004(3) -0.005(2) -0.004(2)
O12 0.047(3) 0.030(3) 0.033(3) -0.002(3) -0.001(3) 0.003(3)
O13 0.034(3) 0.035(3) 0.040(3) -0.001(3) -0.001(3) -0.006(3)
O14 0.036(3) 0.036(3) 0.035(3) 0.001(3) -0.003(3) 0.010(3)
O15 0.033(3) 0.035(3) 0.021(3) -0.003(3) -0.004(2) 0.001(3)
O16 0.066(4) 0.034(3) 0.041(4) -0.002(3) 0.001(3) -0.003(3)
O17 0.079(4) 0.056(4) 0.052(4) 0.003(4) 0.003(4) 0.008(4)
O18 0.084(5) 0.053(4) 0.069(5) -0.004(4) -0.001(4) -0.002(4)
O19 0.093(5) 0.080(5) 0.087(5) -0.003(4) 0.006(4) 0.005(4)
O20 0.039(3) 0.049(4) 0.045(4) -0.004(3) -0.003(3) 0.005(3)
O21 0.052(4) 0.041(3) 0.044(4) 0.007(3) 0.006(3) -0.001(3)
O22 0.044(3) 0.045(4) 0.045(4) -0.003(3) -0.011(3) 0.000(3)
O23 0.034(3) 0.043(3) 0.043(4) 0.004(3) 0.004(3) 0.008(3)
O24 0.048(4) 0.042(3) 0.053(4) 0.012(3) 0.004(3) 0.004(3)
O25 0.060(4) 0.072(4) 0.067(5) 0.005(4) -0.020(4) -0.005(4)
O26 0.074(4) 0.073(5) 0.052(4) 0.007(4) -0.001(4) -0.007(4)
O28 0.077(5) 0.070(5) 0.069(5) -0.011(4) -0.011(4) -0.017(4)
Tb2 0.0300(2) 0.0314(2) 0.0208(2) 0.00368(19) -0.00412(18) -0.00383(18)
V10 0.0516(11) 0.0326(9) 0.0276(10) -0.0053(8) -0.0122(8) 0.0082(8)
V11 0.0319(9) 0.0463(11) 0.0237(9) -0.0029(8) -0.0047(7) 0.0026(8)
V12 0.0481(11) 0.0533(12) 0.0253(10) 0.0132(9) -0.0027(8) 0.0068(10)
V13 0.0382(10) 0.0569(12) 0.0237(9) 0.0047(9) 0.0018(7) 0.0028(9)
V14 0.0347(10) 0.0580(13) 0.0493(13) 0.0205(11) 0.0069(9) 0.0048(9)
V15 0.0447(12) 0.0742(17) 0.0621(16) 0.0194(14) 0.0047(11) 0.0205(12)
V16 0.0525(11) 0.0284(9) 0.0319(10) 0.0026(8) -0.0077(8) 0.0049(8)
V17 0.0562(12) 0.0476(12) 0.0373(11) -0.0100(10) -0.0256(9) 0.0110(10)
V18 0.0654(13) 0.0406(11) 0.0202(9) 0.0027(8) 0.0016(9) 0.0110(10)
O29 0.039(3) 0.030(3) 0.034(3) 0.000(2) -0.004(2) -0.003(2)
O30 0.037(3) 0.040(3) 0.037(3) 0.001(2) -0.001(2) 0.005(2)
O31 0.034(2) 0.035(3) 0.032(3) -0.003(2) 0.000(2) -0.004(2)
O32 0.047(3) 0.050(3) 0.044(3) 0.003(2) -0.002(2) 0.006(2)
O33 0.044(3) 0.042(3) 0.042(3) 0.006(2) 0.001(2) -0.003(2)
O34 0.046(3) 0.048(3) 0.037(3) 0.003(2) -0.001(2) 0.004(2)
O35 0.036(3) 0.039(3) 0.032(3) 0.002(2) 0.001(2) -0.003(2)
O36 0.048(3) 0.051(3) 0.043(3) 0.005(2) 0.004(2) 0.002(2)
O37 0.042(3) 0.048(3) 0.046(3) 0.005(2) 0.000(2) -0.002(2)
O38 0.060(3) 0.063(3) 0.061(4) 0.005(3) 0.003(3) 0.004(3)
O39 0.050(3) 0.051(3) 0.049(3) 0.002(3) -0.001(2) 0.004(2)
O40 0.042(3) 0.037(3) 0.037(3) -0.003(2) -0.002(2) 0.002(2)
O41 0.050(3) 0.049(3) 0.043(3) -0.002(2) -0.006(2) 0.004(2)
O42 0.039(3) 0.038(3) 0.039(3) -0.002(2) -0.007(2) -0.002(2)
O43 0.057(3) 0.054(3) 0.044(3) -0.001(3) -0.001(2) 0.010(3)
O44 0.040(3) 0.032(3) 0.031(3) 0.000(2) -0.001(2) -0.002(2)
O45 0.052(3) 0.046(3) 0.038(3) -0.002(2) -0.003(2) 0.007(2)
O46 0.070(4) 0.064(4) 0.060(4) 0.008(3) 0.006(3) 0.002(3)
O47 0.069(4) 0.069(4) 0.068(4) -0.005(3) -0.009(3) 0.002(3)
O48 0.067(3) 0.055(3) 0.061(4) 0.001(3) 0.000(3) 0.003(3)
O49 0.096(5) 0.102(5) 0.100(5) 0.001(3) 0.000(3) 0.002(3)
O50 0.083(4) 0.079(4) 0.078(4) -0.002(3) 0.000(3) 0.008(3)
O51 0.054(3) 0.057(3) 0.056(3) 0.007(3) 0.004(3) -0.003(3)
O52 0.057(3) 0.060(3) 0.053(3) -0.006(3) 0.003(3) 0.002(3)
O53 0.069(4) 0.067(4) 0.066(4) 0.006(3) 0.001(3) 0.003(3)
O54 0.047(3) 0.056(3) 0.052(3) -0.002(3) -0.002(2) 0.001(2)
O55 0.054(3) 0.046(3) 0.049(3) -0.006(3) -0.007(2) 0.004(2)
N1 0.092(6) 0.061(5) 0.053(4) 0.025(4) -0.005(4) -0.019(4)
C1 0.093(6) 0.063(5) 0.054(4) 0.025(4) -0.004(4) -0.018(5)
C2 0.094(8) 0.069(8) 0.056(8) 0.022(8) -0.005(6) -0.015(6)
C3 0.092(6) 0.060(5) 0.052(5) 0.024(4) -0.005(5) -0.018(5)
C4 0.090(10) 0.064(8) 0.052(7) 0.014(8) 0.001(8) -0.014(8)
C5 0.093(6) 0.060(5) 0.051(5) 0.025(5) -0.005(5) -0.019(5)
C6 0.097(7) 0.061(8) 0.040(7) 0.025(7) -0.004(6) -0.014(6)
C7 0.092(6) 0.063(5) 0.054(4) 0.024(4) -0.006(4) -0.019(5)
C8 0.095(8) 0.065(7) 0.061(7) 0.022(6) -0.007(6) -0.022(6)
N1' 0.094(6) 0.063(5) 0.054(4) 0.024(4) -0.005(4) -0.018(4)
C1' 0.094(6) 0.063(5) 0.055(5) 0.024(4) -0.006(5) -0.018(5)
C2' 0.099(9) 0.071(8) 0.056(7) 0.018(7) -0.007(7) -0.014(7)
C3' 0.094(6) 0.063(5) 0.054(5) 0.025(4) -0.005(4) -0.018(5)
C4' 0.095(6) 0.065(7) 0.054(6) 0.023(6) -0.005(5) -0.021(6)
C5' 0.092(6) 0.063(5) 0.055(4) 0.023(4) -0.006(4) -0.020(5)
C6' 0.099(9) 0.063(6) 0.067(8) 0.018(5) -0.006(8) -0.019(7)
C7' 0.093(6) 0.064(5) 0.055(5) 0.024(5) -0.005(5) -0.018(5)
C8' 0.095(8) 0.069(10) 0.053(9) 0.014(9) -0.005(7) -0.018(8)
N2 0.035(3) 0.058(4) 0.053(4) 0.018(3) -0.002(3) -0.009(3)
C9 0.045(4) 0.068(5) 0.053(5) 0.021(4) 0.001(4) -0.012(4)
C10 0.070(7) 0.093(8) 0.058(7) 0.017(7) 0.000(6) -0.009(7)
C11 0.036(4) 0.052(5) 0.051(4) 0.014(4) 0.001(4) -0.003(4)
C12 0.036(5) 0.062(7) 0.058(7) 0.005(6) -0.002(5) -0.001(5)
C13 0.039(4) 0.059(5) 0.056(5) 0.013(4) -0.004(4) -0.014(4)
C14 0.054(6) 0.076(7) 0.056(7) 0.003(7) -0.001(6) -0.003(6)
C15 0.033(4) 0.060(5) 0.058(5) 0.020(4) -0.008(4) -0.004(4)
C16 0.057(6) 0.069(7) 0.077(8) 0.036(7) -0.005(6) -0.004(6)
N3 0.055(4) 0.087(5) 0.041(3) 0.015(4) -0.016(3) -0.011(4)
C17 0.058(5) 0.082(6) 0.040(4) 0.010(5) -0.013(4) -0.011(5)
C18 0.077(8) 0.085(8) 0.062(8) 0.010(7) -0.003(7) -0.007(7)
C19 0.057(5) 0.084(6) 0.041(5) 0.005(5) -0.014(4) -0.007(5)
C20 0.074(7) 0.098(9) 0.049(7) -0.007(7) -0.008(6) 0.011(7)
C21 0.060(5) 0.090(6) 0.043(5) 0.023(5) -0.022(4) -0.017(5)
C22 0.083(8) 0.102(9) 0.064(8) 0.021(8) -0.023(7) -0.023(8)
C23 0.055(5) 0.098(6) 0.048(5) 0.017(5) -0.010(4) -0.008(5)
C24 0.067(7) 0.115(10) 0.070(8) 0.013(8) 0.005(7) -0.007(8)
N4 0.105(5) 0.049(4) 0.109(6) 0.002(4) -0.026(5) -0.020(4)
C25 0.108(6) 0.052(5) 0.117(6) 0.009(5) -0.025(6) -0.020(5)
C26 0.114(9) 0.063(8) 0.112(7) 0.014(6) -0.020(8) -0.008(8)
C27 0.108(6) 0.048(4) 0.114(7) 0.004(4) -0.030(6) -0.021(4)
C28 0.113(7) 0.063(7) 0.140(11) 0.006(8) -0.033(9) -0.010(6)
C29 0.111(6) 0.058(5) 0.114(6) -0.004(5) -0.030(6) -0.020(5)
C30 0.128(10) 0.072(8) 0.109(7) -0.009(7) -0.026(8) -0.021(8)
C31 0.104(5) 0.057(5) 0.108(7) 0.001(5) -0.026(5) -0.018(4)
C32 0.107(8) 0.069(6) 0.113(10) -0.001(8) -0.022(9) -0.007(6)
N5 0.092(6) 0.119(8) 0.093(7) -0.001(6) 0.026(6) 0.006(6)
C33 0.092(7) 0.131(10) 0.091(9) 0.007(8) 0.024(7) 0.010(7)
C34 0.107(11) 0.168(17) 0.098(12) 0.023(14) 0.025(10) 0.024(13)
C35 0.100(8) 0.124(9) 0.106(10) 0.003(7) 0.029(8) 0.003(8)
C36 0.101(13) 0.119(11) 0.134(16) -0.003(10) 0.042(13) 0.001(11)
C37 0.075(8) 0.141(15) 0.103(9) 0.008(8) 0.012(8) -0.021(10)
C38 0.082(9) 0.146(17) 0.111(13) 0.010(13) 0.018(9) -0.010(11)
C39 0.117(9) 0.127(9) 0.106(9) -0.013(8) 0.025(8) 0.008(8)
C40 0.172(17) 0.143(13) 0.107(15) -0.025(13) 0.014(15) -0.029(12)
N6 0.133(7) 0.052(4) 0.063(5) 0.000(4) -0.022(5) 0.008(5)
C41 0.167(10) 0.054(5) 0.059(6) -0.001(5) -0.010(8) 0.010(6)
C42 0.203(17) 0.061(8) 0.052(7) -0.001(6) 0.001(11) 0.008(12)
C43 0.131(7) 0.063(6) 0.075(7) -0.001(6) -0.022(7) -0.001(7)
C44 0.130(7) 0.099(13) 0.074(11) -0.003(11) -0.019(10) 0.008(9)
C45 0.130(9) 0.056(6) 0.064(5) -0.005(5) -0.027(6) 0.024(7)
C46 0.122(13) 0.061(7) 0.088(10) -0.019(7) -0.042(11) 0.012(10)
C47 0.129(7) 0.068(7) 0.060(7) -0.004(7) -0.028(6) 0.001(6)
C48 0.136(8) 0.099(12) 0.084(12) -0.001(11) -0.035(10) -0.022(10)
N7 0.103(6) 0.077(6) 0.048(4) 0.006(4) -0.010(5) 0.010(5)
C49 0.102(7) 0.084(7) 0.061(7) 0.006(6) -0.014(6) 0.013(6)
C50 0.109(8) 0.144(16) 0.085(13) 0.012(13) 0.013(11) 0.015(9)
C51 0.129(9) 0.079(7) 0.055(5) 0.011(5) -0.016(6) 0.016(7)
C52 0.145(14) 0.094(10) 0.042(6) 0.005(7) -0.009(9) 0.023(11)
C53 0.100(6) 0.116(9) 0.070(8) 0.014(7) -0.012(7) -0.002(6)
C54 0.101(7) 0.146(15) 0.113(15) 0.013(14) -0.011(12) 0.012(10)
C55 0.125(9) 0.086(7) 0.066(6) -0.006(6) -0.019(7) 0.013(6)
C56 0.136(14) 0.112(13) 0.061(6) -0.018(7) -0.022(11) 0.025(12)
N8 0.143(5) 0.144(5) 0.143(5) -0.001(3) 0.001(3) 0.000(3)
C57 0.148(4) 0.149(4) 0.149(4) -0.0005(15) 0.0008(15) -0.0002(15)
C58 0.160(5) 0.160(5) 0.160(5) 0.0001(15) -0.0001(15) 0.0006(15)
C59 0.148(4) 0.149(4) 0.149(4) -0.0005(15) 0.0008(15) -0.0002(15)
C60 0.160(5) 0.160(5) 0.160(5) 0.0001(15) -0.0001(15) 0.0006(15)
C61 0.148(4) 0.149(4) 0.149(4) -0.0005(15) 0.0008(15) -0.0002(15)
C62 0.160(5) 0.160(5) 0.160(5) 0.0001(15) -0.0001(15) 0.0006(15)
C63 0.148(4) 0.149(4) 0.149(4) -0.0005(15) 0.0008(15) -0.0002(15)
C64 0.160(5) 0.160(5) 0.160(5) 0.0001(15) -0.0001(15) 0.0006(15)
N9 0.214(4) 0.214(4) 0.214(4) 0.000(2) 0.000(2) 0.000(2)
C65 0.216(3) 0.216(3) 0.216(3) 0.0000(5) 0.0001(5) 0.0000(5)
C66 0.220(3) 0.220(3) 0.220(3) -0.0001(5) 0.0001(5) -0.0001(5)
C67 0.216(3) 0.216(3) 0.216(3) 0.0000(5) 0.0001(5) 0.0000(5)
C68 0.220(3) 0.220(3) 0.220(3) -0.0001(5) 0.0001(5) -0.0001(5)
C69 0.216(3) 0.216(3) 0.216(3) 0.0000(5) 0.0001(5) 0.0000(5)
C70 0.220(3) 0.220(3) 0.220(3) -0.0001(5) 0.0001(5) -0.0001(5)
C71 0.216(3) 0.216(3) 0.216(3) 0.0000(5) 0.0001(5) 0.0000(5)
C72 0.220(3) 0.220(3) 0.220(3) -0.0001(5) 0.0001(5) -0.0001(5)
N10 0.212(5) 0.212(5) 0.212(5) -0.0007(19) 0.0006(19) -0.0002(19)
C73 0.216(3) 0.216(3) 0.216(3) 0.0000(5) 0.0001(5) 0.0000(5)
C74 0.220(3) 0.220(3) 0.220(3) -0.0001(5) 0.0001(5) -0.0001(5)
C75 0.216(3) 0.216(3) 0.216(3) 0.0000(5) 0.0001(5) 0.0000(5)
C76 0.220(3) 0.220(3) 0.220(3) -0.0001(5) 0.0001(5) -0.0001(5)
C77 0.216(3) 0.216(3) 0.216(3) 0.0000(5) 0.0001(5) 0.0000(5)
C78 0.220(3) 0.220(3) 0.220(3) -0.0001(5) 0.0001(5) -0.0001(5)
C79 0.216(3) 0.216(3) 0.216(3) 0.0000(5) 0.0001(5) 0.0000(5)
C80 0.220(3) 0.220(3) 0.220(3) -0.0001(5) 0.0001(5) -0.0001(5)
N11 0.214(5) 0.214(5) 0.214(5) -0.0003(19) 0.0005(19) 0.0003(19)
C81 0.216(3) 0.216(3) 0.216(3) 0.0000(5) 0.0001(5) 0.0000(5)
C82 0.220(3) 0.220(3) 0.220(3) -0.0001(5) 0.0001(5) -0.0001(5)
C83 0.216(3) 0.216(3) 0.216(3) 0.0000(5) 0.0001(5) 0.0000(5)
C84 0.220(3) 0.220(3) 0.220(3) -0.0001(5) 0.0001(5) -0.0001(5)
C85 0.216(3) 0.216(3) 0.216(3) 0.0000(5) 0.0001(5) 0.0000(5)
C86 0.220(3) 0.220(3) 0.220(3) -0.0001(5) 0.0001(5) -0.0001(5)
C87 0.216(3) 0.216(3) 0.216(3) 0.0000(5) 0.0001(5) 0.0000(5)
C88 0.220(3) 0.220(3) 0.220(3) -0.0001(5) 0.0001(5) -0.0001(5)
N12 0.217(5) 0.217(5) 0.217(5) -0.0002(19) -0.0001(19) 0.0000(19)
C89 0.216(3) 0.216(3) 0.216(3) 0.0000(5) 0.0001(5) 0.0000(5)
C90 0.220(3) 0.220(3) 0.220(3) -0.0001(5) 0.0001(5) -0.0001(5)
C91 0.216(3) 0.216(3) 0.216(3) 0.0000(5) 0.0001(5) 0.0000(5)
C92 0.220(3) 0.220(3) 0.220(3) -0.0001(5) 0.0001(5) -0.0001(5)
C93 0.216(3) 0.216(3) 0.216(3) 0.0000(5) 0.0001(5) 0.0000(5)
C94 0.220(3) 0.220(3) 0.220(3) -0.0001(5) 0.0001(5) -0.0001(5)
C95 0.216(3) 0.216(3) 0.216(3) 0.0000(5) 0.0001(5) 0.0000(5)
C96 0.220(3) 0.220(3) 0.220(3) -0.0001(5) 0.0001(5) -0.0001(5)
N15 0.146(8) 0.146(8) 0.147(8) -0.001(2) -0.001(2) 0.000(2)
C100 0.112(6) 0.112(6) 0.113(6) 0.000(2) -0.001(2) 0.000(2)
C101 0.099(6) 0.099(6) 0.099(6) 0.000(2) 0.000(2) 0.000(2)
N16 0.066(8) 0.066(8) 0.066(8) -0.0001(14) 0.0000(14) -0.0002(14)
C102 0.066(8) 0.066(8) 0.066(8) 0.0000(13) -0.0001(13) -0.0001(13)
C103 0.065(8) 0.065(8) 0.065(8) 0.0000(14) -0.0001(14) -0.0001(14)
N17 0.066(8) 0.066(8) 0.066(8) 0.0000(14) 0.0001(14) 0.0002(14)
C104 0.065(8) 0.065(8) 0.065(8) 0.0000(13) 0.0001(13) 0.0000(13)
C105 0.065(8) 0.065(8) 0.065(8) 0.0000(14) 0.0002(14) -0.0001(14)
N18 0.086(11) 0.086(11) 0.086(11) 0.0000(14) -0.0001(14) -0.0001(14)
C106 0.085(10) 0.085(11) 0.085(11) 0.0000(13) 0.0001(13) 0.0000(13)
C107 0.084(11) 0.084(11) 0.084(11) -0.0001(14) 0.0001(14) 0.0001(14)
N19 0.041(6) 0.042(6) 0.041(6) 0.0000(14) 0.0002(14) 0.0000(14)
C108 0.040(5) 0.040(5) 0.040(5) -0.0002(13) -0.0001(13) 0.0000(13)
C109 0.038(6) 0.038(6) 0.038(6) -0.0004(14) -0.0003(14) 0.0002(14)

loop_
_atom_type_symbol
_atom_type_description
_atom_type_scat_dispersion_real
_atom_type_scat_dispersion_imag
_atom_type_scat_source
C C 0.0033 0.0000 'International Tables Vol C Tables 4.2.6.8 and 6.1.1.4'
H H 0.0000 0.0000 'International Tables Vol C Tables 4.2.6.8 and 6.1.1.4'
N N 0.0061 0.0000 'International Tables Vol C Tables 4.2.6.8 and 6.1.1.4'
Tb Tb -0.1723 0.0000 'International Tables Vol C Tables 4.2.6.8 and 6.1.1.4'
O O 0.0106 0.0000 'International Tables Vol C Tables 4.2.6.8 and 6.1.1.4'
V V 0.3005 0.0000 'International Tables Vol C Tables 4.2.6.8 and 6.1.1.4'

loop_
_geom_angle_atom_site_label_1
_geom_angle_atom_site_label_2
_geom_angle_atom_site_label_3
_geom_angle
O15 Tb1 O5 148.5(3)
O15 Tb1 O13 82.1(3)
O5 Tb1 O13 106.3(3)
O15 Tb1 O1 81.0(3)
O5 Tb1 O1 72.6(3)
O13 Tb1 O1 74.6(3)
O15 Tb1 O7 109.7(2)
O5 Tb1 O7 82.9(3)
O13 Tb1 O7 141.4(3)
O1 Tb1 O7 142.2(3)
O15 Tb1 O3 78.0(2)
O5 Tb1 O3 79.8(3)
O13 Tb1 O3 147.8(3)
O1 Tb1 O3 77.5(3)
O7 Tb1 O3 70.0(3)
O15 Tb1 O11 72.0(2)
O5 Tb1 O11 138.9(3)
O13 Tb1 O11 79.1(2)
O1 Tb1 O11 144.5(3)
O7 Tb1 O11 70.7(3)
O3 Tb1 O11 117.5(2)
O15 Tb1 O9 141.9(2)
O5 Tb1 O9 67.4(3)
O13 Tb1 O9 71.0(3)
O1 Tb1 O9 115.5(3)
O7 Tb1 O9 79.0(2)
O3 Tb1 O9 137.2(2)
O11 Tb1 O9 76.7(2)
O1 V1 O28 108.5(6)
O1 V1 O17 109.5(5)
O28 V1 O17 110.5(6)
O1 V1 O2 111.0(4)
O28 V1 O2 106.4(5)
O17 V1 O2 111.1(5)
O3 V2 O26 109.1(5)
O3 V2 O4 111.1(4)
O26 V2 O4 110.0(5)
O3 V2 O2 107.7(4)
O26 V2 O2 108.9(5)
O4 V2 O2 110.0(4)
O25 V3 O5 110.2(5)
O25 V3 O4 109.9(5)
O5 V3 O4 108.3(5)
O25 V3 O6 109.5(5)
O5 V3 O6 107.8(4)
O4 V3 O6 111.0(4)
O24 V4 O7 109.2(4)
O24 V4 O6 107.0(4)
O7 V4 O6 110.7(4)
O24 V4 O8 109.3(4)
O7 V4 O8 109.7(4)
O6 V4 O8 110.8(4)
O23 V5 O9 109.1(4)
O23 V5 O10 110.5(4)
O9 V5 O10 108.6(3)
O23 V5 O8 109.0(4)
O9 V5 O8 108.3(4)
O10 V5 O8 111.2(3)
O22 V6 O11 109.6(4)
O22 V6 O10 108.1(4)
O11 V6 O10 110.5(4)
O22 V6 O12 108.4(4)
O11 V6 O12 108.6(3)
O10 V6 O12 111.6(4)
O21 V7 O13 108.9(4)
O21 V7 O14 110.4(4)
O13 V7 O14 107.7(4)
O21 V7 O12 107.6(4)
O13 V7 O12 111.2(4)
O14 V7 O12 111.0(4)
O20 V8 O15 108.7(4)
O20 V8 O16 107.9(5)
O15 V8 O16 111.4(4)
O20 V8 O14 108.4(4)
O15 V8 O14 111.7(3)
O16 V8 O14 108.7(4)
O18 V9 O19 106.9(7)
O18 V9 O16 109.4(5)
O19 V9 O16 110.0(6)
O18 V9 O17 111.1(6)
O19 V9 O17 107.0(6)
O16 V9 O17 112.3(5)
V1 O1 Tb1 141.4(5)
V2 O2 V1 125.7(5)
V2 O3 Tb1 130.2(4)
V2 O4 V3 122.0(5)
V3 O5 Tb1 131.1(5)
V4 O6 V3 125.1(4)
V4 O7 Tb1 128.2(4)
V4 O8 V5 121.3(4)
V5 O9 Tb1 132.9(4)
V6 O10 V5 119.9(4)
V6 O11 Tb1 131.7(4)
V7 O12 V6 118.8(4)
V7 O13 Tb1 129.3(4)
V8 O14 V7 126.9(4)
V8 O15 Tb1 135.7(4)
V8 O16 V9 148.6(6)
V1 O17 V9 147.6(7)
O40 Tb2 O37 82.1(3)
O40 Tb2 O42 80.6(3)
O37 Tb2 O42 74.9(3)
O40 Tb2 O33 147.2(3)
O37 Tb2 O33 72.8(3)
O42 Tb2 O33 111.8(3)
O40 Tb2 O44 73.7(3)
O37 Tb2 O44 146.7(3)
O42 Tb2 O44 78.8(3)
O33 Tb2 O44 137.2(3)
O40 Tb2 O35 76.4(3)
O37 Tb2 O35 78.7(3)
O42 Tb2 O35 147.0(3)
O33 Tb2 O35 78.2(3)
O44 Tb2 O35 116.2(3)
O40 Tb2 O31 109.3(3)
O37 Tb2 O31 142.9(3)
O42 Tb2 O31 140.6(3)
O33 Tb2 O31 80.9(3)
O44 Tb2 O31 68.5(3)
O35 Tb2 O31 70.5(3)
O40 Tb2 O29 143.2(3)
O37 Tb2 O29 112.2(3)
O42 Tb2 O29 71.6(3)
O33 Tb2 O29 68.0(3)
O44 Tb2 O29 77.5(3)
O35 Tb2 O29 138.1(3)
O31 Tb2 O29 80.2(3)
O55 V10 O29 110.0(5)
O55 V10 O30 109.1(4)
O29 V10 O30 108.7(4)
O55 V10 O45 110.3(5)
O29 V10 O45 108.2(4)
O30 V10 O45 110.5(4)
O54 V11 O31 110.3(4)
O54 V11 O32 108.2(5)
O31 V11 O32 107.9(4)
O54 V11 O30 109.4(4)
O31 V11 O30 109.9(4)
O32 V11 O30 111.0(4)
O53 V12 O33 108.9(5)
O53 V12 O34 111.3(5)
O33 V12 O34 107.2(4)
O53 V12 O32 109.4(5)
O33 V12 O32 109.0(4)
O34 V12 O32 110.9(4)
O52 V13 O35 109.8(5)
O52 V13 O36 109.2(5)
O35 V13 O36 108.4(4)
O52 V13 O34 108.5(5)
O35 V13 O34 110.2(4)
O36 V13 O34 110.7(4)
O51 V14 O37 109.4(5)
O51 V14 O38 109.2(5)
O37 V14 O38 109.3(5)
O51 V14 O36 108.6(5)
O37 V14 O36 110.4(4)
O38 V14 O36 109.9(5)
O49 V15 O50 108.4(7)
O49 V15 O38 109.3(7)
O50 V15 O38 108.7(6)
O49 V15 O39 108.6(7)
O50 V15 O39 108.8(6)
O38 V15 O39 113.0(5)
O48 V16 O40 109.2(5)
O48 V16 O39 107.7(5)
O40 V16 O39 110.6(4)
O48 V16 O41 108.8(5)
O40 V16 O41 110.6(4)
O39 V16 O41 109.9(4)
O47 V17 O42 110.4(5)
O47 V17 O41 109.2(5)
O42 V17 O41 108.7(4)
O47 V17 O43 106.7(5)
O42 V17 O43 110.3(4)
O41 V17 O43 111.6(4)
O46 V18 O44 107.8(5)
O46 V18 O43 111.1(5)
O44 V18 O43 107.9(4)
O46 V18 O45 107.8(5)
O44 V18 O45 110.4(4)
O43 V18 O45 111.8(4)
V10 O29 Tb2 131.6(4)
V10 O30 V11 124.3(4)
V11 O31 Tb2 129.9(4)
V11 O32 V12 124.9(5)
V12 O33 Tb2 131.3(4)
V12 O34 V13 120.2(5)
V13 O35 Tb2 130.1(4)
V13 O36 V14 127.0(5)
V14 O37 Tb2 142.3(5)
V14 O38 V15 142.7(7)
V16 O39 V15 154.2(6)
V16 O40 Tb2 135.6(4)
V17 O41 V16 124.0(5)
V17 O42 Tb2 130.1(4)
V18 O43 V17 121.2(5)
V18 O44 Tb2 132.5(4)
V18 O45 V10 121.0(5)
C5 N1 C1 103.8(14)
C5 N1 C7 115.6(16)
C1 N1 C7 108.5(15)
C5 N1 C3 114.1(15)
C1 N1 C3 110.9(15)
C7 N1 C3 103.9(13)
C2 C1 N1 119.9(17)
C4 C3 N1 112.0(13)
N1 C5 C6 113.2(16)
N1 C7 C8 113.8(16)
C5' N1' C1' 105.4(14)
C5' N1' C7' 114.8(16)
C1' N1' C7' 109.7(15)
C5' N1' C3' 111.5(16)
C1' N1' C3' 113.3(16)
C7' N1' C3' 102.5(13)
C2' C1' N1' 114.0(17)
C4' C3' N1' 110.4(15)
N1' C5' C6' 103.7(12)
N1' C7' C8' 110.0(15)
C13 N2 C15 113.9(9)
C13 N2 C9 105.0(8)
C15 N2 C9 111.1(9)
C13 N2 C11 112.6(9)
C15 N2 C11 104.2(8)
C9 N2 C11 110.0(9)
C10 C9 N2 115.8(10)
C12 C11 N2 113.7(9)
N2 C13 C14 113.5(9)
N2 C15 C16 113.7(9)
C19 N3 C21 113.6(14)
C19 N3 C23 106.4(11)
C21 N3 C23 111.0(12)
C19 N3 C17 111.1(11)
C21 N3 C17 105.5(10)
C23 N3 C17 109.2(13)
C18 C17 N3 115.2(12)
C20 C19 N3 113.2(12)
C22 C21 N3 113.1(12)
N3 C23 C24 114.9(13)
C31 N4 C29 115.1(19)
C31 N4 C25 112.5(17)
C29 N4 C25 99.0(15)
C31 N4 C27 107.1(14)
C29 N4 C27 110.2(16)
C25 N4 C27 113.0(18)
N4 C25 C26 111.5(16)
C28 C27 N4 115.1(15)
N4 C29 C30 110.6(15)
N4 C31 C32 115.0(16)
C39 N5 C33 119(2)
C39 N5 C35 113.7(19)
C33 N5 C35 110(2)
C39 N5 C37 102(2)
C33 N5 C37 104.2(17)
C35 N5 C37 107.0(19)
N5 C33 C34 109.0(19)
C36 C35 N5 122(2)
C38 C37 N5 119(2)
N5 C39 C40 114(2)
C41 N6 C43 116.2(18)
C41 N6 C45 106.4(13)
C43 N6 C45 111.8(16)
C41 N6 C47 110.2(17)
C43 N6 C47 103.1(14)
C45 N6 C47 109.0(17)
N6 C41 C42 115.4(15)
N6 C43 C44 114.5(18)
N6 C45 C46 117.6(15)
N6 C47 C48 116.1(16)
C53 N7 C49 106.6(11)
C53 N7 C51 109.7(12)
C49 N7 C51 110.2(11)
C53 N7 C55 116.0(13)
C49 N7 C55 111.1(12)
C51 N7 C55 103.1(10)
C50 C49 N7 118.1(14)
C52 C51 N7 113.2(12)
N7 C53 C54 102.3(13)
N7 C55 C56 110.3(12)
C61 N8 C57 104.5(15)
C61 N8 C63 118.5(16)
C57 N8 C63 108.1(15)
C61 N8 C59 112.4(16)
C57 N8 C59 109.0(15)
C63 N8 C59 104.1(14)
C58 C57 N8 114.9(18)
C60 C59 N8 107.9(12)
N8 C61 C62 109.3(16)
N8 C63 C64 109.9(16)
C69 N9 C71 118.1(18)
C69 N9 C65 104.2(17)
C71 N9 C65 105.0(17)
C69 N9 C67 111.1(17)
C71 N9 C67 107.4(17)
C65 N9 C67 110.6(17)
C66 C65 N9 108.9(19)
N9 C67 C68 108.2(18)
N9 C69 C70 107.5(19)
N9 C71 C72 102.5(16)
C79 N10 C77 110.8
C79 N10 C75 110.7
C77 N10 C75 110.2
C79 N10 C73 107.5
C77 N10 C73 106.3
C75 N10 C73 111.1
C74 C73 N10 115.4
C76 C75 N10 109.5
N10 C77 C78 107.9
N10 C79 C80 105.6
C85 N11 C81 104.8(16)
C85 N11 C87 115.1(18)
C81 N11 C87 114.0(18)
C85 N11 C83 109.2(17)
C81 N11 C83 108.5(17)
C87 N11 C83 105.0(16)
C82 C81 N11 113.4(19)
C84 C83 N11 106.2(18)
N11 C85 C86 103.2(17)
N11 C87 C88 105.0(17)
C95 N12 C93 114.5
C95 N12 C89 114.9
C93 N12 C89 105.9
C95 N12 C91 104.4
C93 N12 C91 110.4
C89 N12 C91 106.4
C90 C89 N12 113.1
C92 C91 N12 109.1
N12 C93 C94 101.8
N12 C95 C96 106.8
N15 C100 C101 175(3)
N16 C102 C103 174(8)
N17 C104 C105 156(6)
N18 C106 C107 155.0
N19 C108 C109 169(5)

loop_
_geom_bond_atom_site_label_1
_geom_bond_atom_site_label_2
_geom_bond_distance
Tb1 O15 2.353(7)
Tb1 O5 2.372(8)
Tb1 O13 2.381(8)
Tb1 O1 2.388(8)
Tb1 O7 2.405(8)
Tb1 O3 2.416(8)
Tb1 O11 2.416(7)
Tb1 O9 2.422(7)
V1 O1 1.626(9)
V1 O28 1.649(11)
V1 O17 1.753(11)
V1 O2 1.810(9)
V2 O3 1.651(8)
V2 O26 1.671(11)
V2 O4 1.802(9)
V2 O2 1.805(9)
V3 O25 1.620(10)
V3 O5 1.651(9)
V3 O4 1.815(11)
V3 O6 1.841(9)
V4 O24 1.629(8)
V4 O7 1.664(7)
V4 O6 1.785(8)
V4 O8 1.812(8)
V5 O23 1.649(8)
V5 O9 1.678(7)
V5 O10 1.813(8)
V5 O8 1.826(7)
V6 O22 1.648(8)
V6 O11 1.666(7)
V6 O10 1.810(7)
V6 O12 1.826(8)
V7 O21 1.617(8)
V7 O13 1.650(8)
V7 O14 1.821(7)
V7 O12 1.824(8)
V8 O20 1.597(8)
V8 O15 1.669(7)
V8 O16 1.770(8)
V8 O14 1.809(8)
V9 O18 1.626(11)
V9 O19 1.659(14)
V9 O16 1.822(9)
V9 O17 1.839(11)
Tb2 O40 2.342(8)
Tb2 O37 2.355(9)
Tb2 O42 2.381(8)
Tb2 O33 2.386(8)
Tb2 O44 2.387(8)
Tb2 O35 2.393(8)
Tb2 O31 2.405(7)
Tb2 O29 2.450(8)
V10 O55 1.622(9)
V10 O29 1.643(8)
V10 O30 1.802(8)
V10 O45 1.826(9)
V11 O54 1.635(9)
V11 O31 1.647(8)
V11 O32 1.793(9)
V11 O30 1.805(8)
V12 O53 1.637(11)
V12 O33 1.667(9)
V12 O34 1.810(9)
V12 O32 1.823(9)
V13 O52 1.614(10)
V13 O35 1.658(8)
V13 O36 1.806(9)
V13 O34 1.818(9)
V14 O51 1.625(10)
V14 O37 1.644(9)
V14 O38 1.787(11)
V14 O36 1.819(9)
V15 O49 1.619(15)
V15 O50 1.677(13)
V15 O38 1.800(11)
V15 O39 1.817(10)
V16 O48 1.628(11)
V16 O40 1.699(8)
V16 O39 1.771(9)
V16 O41 1.819(9)
V17 O47 1.600(11)
V17 O42 1.661(8)
V17 O41 1.815(9)
V17 O43 1.818(10)
V18 O46 1.635(11)
V18 O44 1.668(8)
V18 O43 1.795(9)
V18 O45 1.801(9)
N1 C5 1.478(14)
N1 C1 1.523(14)
N1 C7 1.530(14)
N1 C3 1.543(14)
C1 C2 1.474(15)
C3 C4 1.521(15)
C5 C6 1.539(15)
C7 C8 1.604(15)
N1' C5' 1.480(14)
N1' C1' 1.522(14)
N1' C7' 1.532(14)
N1' C3' 1.544(14)
C1' C2' 1.495(15)
C3' C4' 1.522(15)
C5' C6' 1.541(15)
C7' C8' 1.608(15)
N2 C13 1.477(11)
N2 C15 1.517(11)
N2 C9 1.525(11)
N2 C11 1.539(11)
C9 C10 1.494(13)
C11 C12 1.515(12)
C13 C14 1.537(13)
C15 C16 1.590(12)
N3 C19 1.50(2)
N3 C21 1.502(19)
N3 C23 1.54(2)
N3 C17 1.57(2)
C17 C18 1.51(2)
C19 C20 1.44(2)
C21 C22 1.44(2)
C23 C24 1.58(3)
N4 C31 1.47(3)
N4 C29 1.50(3)
N4 C25 1.50(3)
N4 C27 1.52(2)
C25 C26 1.51(3)
C27 C28 1.51(3)
C29 C30 1.58(3)
C31 C32 1.56(3)
N5 C39 1.42(3)
N5 C33 1.47(3)
N5 C35 1.51(3)
N5 C37 1.72(3)
C33 C34 1.57(3)
C35 C36 1.49(4)
C37 C38 1.36(3)
C39 C40 1.70(4)
N6 C41 1.49(2)
N6 C43 1.49(3)
N6 C45 1.52(2)
N6 C47 1.55(3)
C41 C42 1.57(3)
C43 C44 1.52(3)
C45 C46 1.53(2)
C47 C48 1.62(3)
N7 C53 1.497(13)
N7 C49 1.519(12)
N7 C51 1.525(12)
N7 C55 1.533(13)
C49 C50 1.480(14)
C51 C52 1.521(14)
C53 C54 1.571(14)
C55 C56 1.607(14)
N8 C61 1.460(13)
N8 C57 1.525(14)
N8 C63 1.534(14)
N8 C59 1.566(14)
C57 C58 1.481(15)
C59 C60 1.522(15)
C61 C62 1.560(15)
C63 C64 1.612(15)
N9 C69 1.475(14)
N9 C71 1.528(14)
N9 C65 1.528(14)
N9 C67 1.538(14)
C65 C66 1.498(15)
C67 C68 1.544(15)
C69 C70 1.563(15)
C71 C72 1.638(15)
N10 C79 1.5164
N10 C77 1.5236
N10 C75 1.5312
N10 C73 1.5622
C73 C74 1.5050
C75 C76 1.5281
C77 C78 1.5441
C79 C80 1.6574
N11 C85 1.485(14)
N11 C81 1.511(14)
N11 C87 1.528(14)
N11 C83 1.562(14)
C81 C82 1.502(15)
C83 C84 1.525(15)
C85 C86 1.571(15)
C87 C88 1.638(15)
N12 C95 1.5283
N12 C93 1.5486
N12 C89 1.5608
N12 C91 1.5727
C89 C90 1.5251
C91 C92 1.5444
C93 C94 1.5941
C95 C96 1.6245
N15 C100 1.12(3)
C100 C101 1.39(3)
N16 C102 1.10(3)
C102 C103 1.39(3)
N17 C104 1.11(3)
C104 C105 1.40(3)
N18 C106 1.1284
C106 C107 1.4105
N19 C108 1.10(3)
C108 C109 1.39(3)
